data_7129270
loop_
_publ_author_name
'Yang, Lei'
'Xu, Wen-Qiang'
'Liu, Tao'
'Wu, Yichen'
'Wang, Bi-Qin'
'Wang, Peng'

_publ_section_title
;
 Concise Synthesis and Application of Enantiopure Spirobiphenoxasilin-Diol
 and Its Related Chiral Ligands
;
_journal_name_full 'Chemical Communications'
_journal_paper_doi 10.1039/D1CC05576C
_journal_year 2021
_chemical_absolute_configuration ad
_chemical_formula_sum 'C48 H34 O4 P2 Si'
_chemical_formula_weight 764.78
_space_group_crystal_system triclinic
_space_group_IT_number 1
_space_group_name_Hall 'P 1'
_space_group_name_H-M_alt 'P 1'
_atom_sites_solution_hydrogens geom
_audit_creation_method SHELXL-2013
_audit_update_record
;
2021-09-27 deposited with the CCDC.	2021-11-18 downloaded from the CCDC.
;
_cell_angle_alpha 92.0040(10)
_cell_angle_beta 96.5540(10)
_cell_angle_gamma 115.7740(10)
_cell_formula_units_Z 2
_cell_length_a 9.4128(3)
_cell_length_b 9.5763(4)
_cell_length_c 26.1896(10)
_cell_measurement_reflns_used 9956
_cell_measurement_temperature 293(2)
_cell_measurement_theta_max 46.906
_cell_measurement_theta_min 4.718
_cell_volume 2102.51(14)
_computing_cell_refinement 'Bruker SAINT'
_computing_data_collection 'Bruker APEX2'
_computing_data_reduction 'Bruker SAINT'
_computing_molecular_graphics 'Bruker SHELXTL'
_computing_publication_material 'Bruker SHELXTL'
_computing_structure_refinement 'SHELXL-2013 (Sheldrick, 2013)'
_computing_structure_solution 'SHELXS-97 (Sheldrick 2008)'
_diffrn_ambient_temperature 293(2)
_diffrn_measured_fraction_theta_full 0.997
_diffrn_measured_fraction_theta_max 0.997
_diffrn_measurement_device_type 'Bruker APEX-II CCD'
_diffrn_measurement_method '\f and \w scans'
_diffrn_radiation_type MoK\a
_diffrn_radiation_wavelength 0.71073
_diffrn_reflns_av_R_equivalents 0.0557
_diffrn_reflns_av_unetI/netI 0.0656
_diffrn_reflns_Laue_measured_fraction_full 0.997
_diffrn_reflns_Laue_measured_fraction_max 0.997
_diffrn_reflns_limit_h_max 11
_diffrn_reflns_limit_h_min -11
_diffrn_reflns_limit_k_max 11
_diffrn_reflns_limit_k_min -11
_diffrn_reflns_limit_l_max 32
_diffrn_reflns_limit_l_min -32
_diffrn_reflns_number 42323
_diffrn_reflns_point_group_measured_fraction_full 0.988
_diffrn_reflns_point_group_measured_fraction_max 0.984
_diffrn_reflns_theta_full 25.242
_diffrn_reflns_theta_max 25.999
_diffrn_reflns_theta_min 2.442
_exptl_absorpt_coefficient_mu 0.174
_exptl_absorpt_correction_T_max 0.7456
_exptl_absorpt_correction_T_min 0.5780
_exptl_absorpt_correction_type multi-scan
_exptl_absorpt_process_details sadabs
_exptl_crystal_colour colorless
_exptl_crystal_density_diffrn 1.208
_exptl_crystal_description prismatic
_exptl_crystal_F_000 796
_exptl_crystal_size_max 0.190
_exptl_crystal_size_mid 0.130
_exptl_crystal_size_min 0.080
_platon_squeeze_details
;
;
_refine_diff_density_max 0.717
_refine_diff_density_min -0.457
_refine_diff_density_rms 0.053
_refine_ls_abs_structure_details
; 
 Flack x determined using 4311 quotients [(I+)-(I-)]/[(I+)+(I-)] 
 (Parsons and Flack (2004), Acta Cryst. A60, s61). 
;
_refine_ls_abs_structure_Flack 0.04(4)
_refine_ls_extinction_coef 0.017(3)
_refine_ls_extinction_expression Fc^*^=kFc[1+0.001xFc^2^\l^3^/sin(2\q)]^-1/4^
_refine_ls_extinction_method SHELXL
_refine_ls_goodness_of_fit_ref 1.031
_refine_ls_hydrogen_treatment constr
_refine_ls_matrix_type full
_refine_ls_number_parameters 980
_refine_ls_number_reflns 16270
_refine_ls_number_restraints 111
_refine_ls_restrained_S_all 1.066
_refine_ls_R_factor_all 0.0959
_refine_ls_R_factor_gt 0.0672
_refine_ls_shift/su_max 0.021
_refine_ls_shift/su_mean 0.002
_refine_ls_structure_factor_coef Fsqd
_refine_ls_weighting_details 'w=1/[\s^2^(Fo^2^)+(0.1152P)^2^] where P=(Fo^2^+2Fc^2^)/3'
_refine_ls_weighting_scheme calc
_refine_ls_wR_factor_gt 0.1752
_refine_ls_wR_factor_ref 0.1965
_reflns_Friedel_coverage 0.975
_reflns_Friedel_fraction_full 0.978
_reflns_Friedel_fraction_max 0.972
_reflns_number_gt 11254
_reflns_number_total 16270
_reflns_threshold_expression 'I > 2\s(I)'
_cod_data_source_file d1cc05576c2.cif
_cod_data_source_block mo_d8v21604_0m
_cod_database_code 7129270
_shelx_space_group_comment
; 
The symmetry employed for this shelxl refinement is uniquely defined 
by the following loop, which should always be used as a source of 
symmetry information in preference to the above space-group names. 
They are only intended as comments. 
;
_shelx_estimated_absorpt_t_min 0.968
_shelx_estimated_absorpt_t_max 0.986
_shelxl_version_number 2013-4

loop_
_space_group_symop_operation_xyz
'x, y, z'

loop_
_atom_site_label
_atom_site_type_symbol
_atom_site_fract_x
_atom_site_fract_y
_atom_site_fract_z
_atom_site_U_iso_or_equiv
_atom_site_adp_type
_atom_site_occupancy
_atom_site_site_symmetry_order
_atom_site_calc_flag
_atom_site_refinement_flags_posn
_atom_site_refinement_flags_adp
_atom_site_refinement_flags_occupancy
_atom_site_disorder_assembly
_atom_site_disorder_group
P1 P 0.5209(2) 0.3168(2) 0.83029(7) 0.0725(5) Uani 1 1 d . . . . .
P2 P 0.5743(2) 0.8276(2) 0.62762(8) 0.0732(5) Uani 1 1 d . . . . .
Si1 Si 0.24094(17) 0.36384(18) 0.68712(6) 0.0528(4) Uani 1 1 d . . . . .
O1 O 0.3627(6) 0.2520(6) 0.59155(16) 0.0781(13) Uani 1 1 d . . . . .
O2 O 0.0788(7) 0.4521(7) 0.7743(2) 0.0893(15) Uani 1 1 d . . . . .
O3 O 0.4810(6) 0.3835(6) 0.77566(15) 0.0694(12) Uani 1 1 d . . . . .
O4 O 0.4655(6) 0.6792(5) 0.65982(18) 0.0762(13) Uani 1 1 d . . . . .
C1 C 0.1552(7) 0.3195(8) 0.6180(2) 0.0605(15) Uani 1 1 d . . . . .
C2 C 0.0172(8) 0.3290(9) 0.5998(3) 0.0763(19) Uani 1 1 d . . . . .
H2 H -0.0324 0.3622 0.6230 0.092 Uiso 1 1 calc R U . . .
C3 C -0.0507(11) 0.2913(12) 0.5488(3) 0.102(3) Uani 1 1 d . . . . .
H3 H -0.1445 0.2988 0.5379 0.122 Uiso 1 1 calc R U . . .
C4 C 0.0206(11) 0.2429(11) 0.5144(3) 0.094(2) Uani 1 1 d . . . . .
H4 H -0.0240 0.2186 0.4798 0.113 Uiso 1 1 calc R U . . .
C5 C 0.1555(10) 0.2302(10) 0.5303(3) 0.085(2) Uani 1 1 d . . . . .
H5 H 0.2029 0.1956 0.5068 0.102 Uiso 1 1 calc R U . . .
C6 C 0.2236(8) 0.2685(8) 0.5818(2) 0.0623(15) Uani 1 1 d . . . . .
C7 C 0.4156(7) 0.3223(7) 0.6857(2) 0.0526(13) Uani 1 1 d . . . . .
C8 C 0.4519(7) 0.2741(7) 0.6402(2) 0.0591(14) Uani 1 1 d . . . . .
C9 C 0.5787(8) 0.2406(8) 0.6394(3) 0.0678(17) Uani 1 1 d . . . . .
H9 H 0.5984 0.2073 0.6084 0.081 Uiso 1 1 calc R U . . .
C10 C 0.6754(8) 0.2557(9) 0.6836(3) 0.0736(18) Uani 1 1 d . . . . .
H10 H 0.7615 0.2328 0.6826 0.088 Uiso 1 1 calc R U . . .
C11 C 0.6486(8) 0.3048(9) 0.7305(3) 0.0699(17) Uani 1 1 d . . . . .
H11 H 0.7158 0.3166 0.7609 0.084 Uiso 1 1 calc R U . . .
C12 C 0.5177(7) 0.3353(7) 0.7300(2) 0.0576(14) Uani 1 1 d . . . . .
C13 C 0.0993(7) 0.2387(8) 0.7276(2) 0.0605(15) Uani 1 1 d . . . . .
C14 C 0.0427(10) 0.0743(10) 0.7220(3) 0.087(2) Uani 1 1 d . . . . .
H14 H 0.0825 0.0299 0.6987 0.105 Uiso 1 1 calc R U . . .
C15 C -0.0721(12) -0.0216(12) 0.7509(3) 0.110(3) Uani 1 1 d . . . . .
H15 H -0.1125 -0.1294 0.7457 0.132 Uiso 1 1 calc R U . . .
C16 C -0.1235(10) 0.0437(13) 0.7864(3) 0.098(3) Uani 1 1 d . . . . .
H16 H -0.1975 -0.0210 0.8062 0.117 Uiso 1 1 calc R U . . .
C17 C -0.0706(9) 0.2030(14) 0.7947(3) 0.092(3) Uani 1 1 d . . . . .
H17 H -0.1071 0.2457 0.8196 0.111 Uiso 1 1 calc R U . . .
C18 C 0.0392(7) 0.2969(10) 0.7644(2) 0.0698(18) Uani 1 1 d . . . . .
C19 C 0.1909(9) 0.5717(9) 0.7536(3) 0.0743(19) Uani 1 1 d . . . . .
C20 C 0.2175(13) 0.7189(12) 0.7746(4) 0.105(3) Uani 1 1 d . . . . .
H20 H 0.1601 0.7263 0.8004 0.126 Uiso 1 1 calc R U . . .
C21 C 0.3267(15) 0.8527(12) 0.7578(4) 0.116(4) Uani 1 1 d . . . . .
H21 H 0.3435 0.9496 0.7724 0.139 Uiso 1 1 calc R U . . .
C22 C 0.4117(13) 0.8426(10) 0.7192(3) 0.099(3) Uani 1 1 d . . . . .
H22 H 0.4852 0.9320 0.7072 0.118 Uiso 1 1 calc R U . . .
C23 C 0.3847(9) 0.6973(8) 0.6990(3) 0.0678(17) Uani 1 1 d . . . . .
C24 C 0.2783(7) 0.5593(8) 0.7148(2) 0.0594(14) Uani 1 1 d . . . . .
C25 C 0.7000(8) 0.4869(9) 0.8608(2) 0.0695(17) Uani 1 1 d . . . . .
C26 C 0.7835(9) 0.6158(10) 0.8383(3) 0.079(2) Uani 1 1 d . . . . .
H26 H 0.7463 0.6237 0.8046 0.095 Uiso 1 1 calc R U . . .
C27 C 0.9213(10) 0.7364(11) 0.8627(3) 0.091(2) Uani 1 1 d . . . . .
H27 H 0.9763 0.8232 0.8456 0.109 Uiso 1 1 calc R U . . .
C28 C 0.9778(11) 0.7278(14) 0.9132(4) 0.106(3) Uani 1 1 d . . . . .
H28 H 1.0685 0.8101 0.9310 0.127 Uiso 1 1 calc R U . . .
C29 C 0.8979(14) 0.5973(17) 0.9357(4) 0.136(4) Uani 1 1 d . . . . .
H29 H 0.9382 0.5872 0.9688 0.163 Uiso 1 1 calc R U . . .
C30 C 0.7585(12) 0.4788(13) 0.9113(3) 0.116(3) Uani 1 1 d . . . . .
H30 H 0.7028 0.3926 0.9285 0.139 Uiso 1 1 calc R U . . .
C31 C 0.3729(9) 0.3360(10) 0.8648(3) 0.079(2) Uani 1 1 d . . . . .
C32 C 0.2778(10) 0.2082(12) 0.8889(3) 0.100(3) Uani 1 1 d . . . . .
H32 H 0.2893 0.1168 0.8854 0.120 Uiso 1 1 calc R U . . .
C33 C 0.1672(13) 0.2142(19) 0.9175(4) 0.127(4) Uani 1 1 d . . . . .
H33 H 0.1088 0.1295 0.9350 0.152 Uiso 1 1 calc R U . . .
C34 C 0.1432(13) 0.342(2) 0.9205(4) 0.133(5) Uani 1 1 d . . . . .
H34 H 0.0636 0.3438 0.9383 0.160 Uiso 1 1 calc R U . . .
C35 C 0.2356(13) 0.4720(17) 0.8973(4) 0.122(4) Uani 1 1 d . . . . .
H35 H 0.2212 0.5618 0.9006 0.147 Uiso 1 1 calc R U . . .
C36 C 0.3499(11) 0.4682(13) 0.8691(4) 0.102(3) Uani 1 1 d . . . . .
H36 H 0.4114 0.5552 0.8531 0.123 Uiso 1 1 calc R U . . .
C37 C 0.7352(8) 0.7773(8) 0.6211(2) 0.0656(16) Uani 1 1 d . . . . .
C38 C 0.8518(9) 0.8654(10) 0.5911(3) 0.081(2) Uani 1 1 d . . . . .
H38 H 0.8388 0.9419 0.5730 0.097 Uiso 1 1 calc R U . . .
C39 C 0.9845(10) 0.8420(12) 0.5877(4) 0.096(2) Uani 1 1 d . . . . .
H39 H 1.0586 0.9005 0.5669 0.115 Uiso 1 1 calc R U . . .
C40 C 1.0071(11) 0.7334(11) 0.6146(4) 0.102(3) Uani 1 1 d . . . . .
H40 H 1.0951 0.7153 0.6112 0.123 Uiso 1 1 calc R U . . .
C41 C 0.9018(11) 0.6500(11) 0.6468(4) 0.105(3) Uani 1 1 d . . . . .
H41 H 0.9214 0.5800 0.6667 0.126 Uiso 1 1 calc R U . . .
C42 C 0.7645(9) 0.6709(8) 0.6493(3) 0.0793(19) Uani 1 1 d . . . . .
H42 H 0.6916 0.6121 0.6704 0.095 Uiso 1 1 calc R U . . .
C43 C 0.4572(8) 0.7634(9) 0.5639(3) 0.0751(18) Uani 1 1 d . . . . .
C44 C 0.3782(13) 0.8461(15) 0.5443(5) 0.123(3) Uani 1 1 d . . . . .
H44 H 0.3869 0.9339 0.5633 0.147 Uiso 1 1 calc R U . . .
C45 C 0.2837(17) 0.797(3) 0.4951(8) 0.175(7) Uani 1 1 d . . . . .
H45 H 0.2332 0.8551 0.4813 0.210 Uiso 1 1 calc R U . . .
C46 C 0.2664(14) 0.663(2) 0.4674(5) 0.144(5) Uani 1 1 d . . . . .
H46 H 0.2004 0.6280 0.4358 0.173 Uiso 1 1 calc R U . . .
C47 C 0.3421(16) 0.5895(14) 0.4858(4) 0.121(4) Uani 1 1 d . . . . .
H47 H 0.3337 0.5020 0.4666 0.146 Uiso 1 1 calc R U . . .
C48 C 0.4378(12) 0.6363(12) 0.5342(3) 0.103(3) Uani 1 1 d . . . . .
H48 H 0.4896 0.5779 0.5463 0.123 Uiso 1 1 calc R U . . .
P3 P 0.7189(2) 0.2670(2) 0.32444(7) 0.0726(5) Uani 1 1 d . . . . .
P4 P 0.9711(3) 0.5867(4) 0.13608(10) 0.1113(9) Uani 1 1 d . . . . .
Si2 Si 0.78528(18) 0.74202(18) 0.26776(6) 0.0543(4) Uani 1 1 d . . . . .
O5 O 1.0629(7) 0.8546(7) 0.36384(19) 0.0859(15) Uani 1 1 d . . . . .
O6 O 0.4878(6) 0.6752(7) 0.1841(2) 0.0893(16) Uani 1 1 d . . . . .
O7 O 0.7267(5) 0.4212(5) 0.29450(18) 0.0730(12) Uani 1 1 d . . . . .
O8 O 0.9486(5) 0.6952(7) 0.18189(17) 0.0767(13) Uani 1 1 d . . . . .
C49 C 0.9938(7) 0.7732(7) 0.2704(2) 0.0569(14) Uani 1 1 d . . . . .
C50 C 1.0576(7) 0.7520(8) 0.2270(3) 0.0655(16) Uani 1 1 d . . . . .
C51 C 1.2156(8) 0.7872(10) 0.2273(3) 0.082(2) Uani 1 1 d . . . . .
H51 H 1.2530 0.7715 0.1973 0.098 Uiso 1 1 calc R U . . .
C52 C 1.3172(9) 0.8462(10) 0.2731(4) 0.095(3) Uani 1 1 d . . . . .
H52 H 1.4251 0.8736 0.2738 0.114 Uiso 1 1 calc R U . . .
C53 C 1.2621(8) 0.8652(9) 0.3176(3) 0.086(2) Uani 1 1 d . . . . .
H53 H 1.3311 0.9007 0.3486 0.103 Uiso 1 1 calc R U . . .
C54 C 1.1008(8) 0.8309(8) 0.3163(3) 0.0690(16) Uani 1 1 d . . . . .
C55 C 0.9192(10) 0.8395(8) 0.3733(2) 0.0733(19) Uani 1 1 d . . . . .
C56 C 0.9104(13) 0.8772(11) 0.4251(3) 0.095(3) Uani 1 1 d . . . . .
H56 H 1.0019 0.9125 0.4493 0.114 Uiso 1 1 calc R U . . .
C57 C 0.7762(14) 0.8638(12) 0.4404(3) 0.105(3) Uani 1 1 d . . . . .
H57 H 0.7743 0.8879 0.4749 0.126 Uiso 1 1 calc R U . . .
C58 C 0.6401(13) 0.8148(12) 0.4055(3) 0.102(3) Uani 1 1 d . . . . .
H58 H 0.5463 0.8072 0.4162 0.123 Uiso 1 1 calc R U . . .
C59 C 0.6428(10) 0.7766(10) 0.3541(3) 0.081(2) Uani 1 1 d . . . . .
H59 H 0.5494 0.7415 0.3308 0.097 Uiso 1 1 calc R U . . .
C60 C 0.7832(8) 0.7898(7) 0.3364(2) 0.0606(15) Uani 1 1 d . . . . .
C61 C 0.6196(7) 0.5539(8) 0.2416(2) 0.0600(15) Uani 1 1 d . . . . .
C62 C 0.6010(7) 0.4092(8) 0.2586(2) 0.0642(16) Uani 1 1 d . . . . .
C63 C 0.4706(9) 0.2706(10) 0.2410(3) 0.090(2) Uani 1 1 d . . . . .
H63 H 0.4628 0.1775 0.2529 0.108 Uiso 1 1 calc R U . . .
C64 C 0.3515(10) 0.2719(13) 0.2052(4) 0.112(3) Uani 1 1 d . . . . .
H64 H 0.2634 0.1786 0.1928 0.135 Uiso 1 1 calc R U . . .
C65 C 0.3612(11) 0.4102(12) 0.1874(4) 0.106(3) Uani 1 1 d . . . . .
H65 H 0.2791 0.4100 0.1639 0.127 Uiso 1 1 calc R U . . .
C66 C 0.4950(8) 0.5491(9) 0.2050(3) 0.0764(19) Uani 1 1 d . . . . .
C67 C 0.7451(8) 0.8761(8) 0.2259(2) 0.0621(15) Uani 1 1 d . . . . .
C68 C 0.8547(10) 1.0348(9) 0.2272(3) 0.0801(19) Uani 1 1 d . . . . .
H68 H 0.9507 1.0726 0.2494 0.096 Uiso 1 1 calc R U . . .
C69 C 0.8228(13) 1.1350(11) 0.1964(3) 0.104(3) Uani 1 1 d . . . . .
H69 H 0.8961 1.2392 0.1981 0.124 Uiso 1 1 calc R U . . .
C70 C 0.6821(14) 1.0796(13) 0.1634(4) 0.105(3) Uani 1 1 d . . . . .
H70 H 0.6595 1.1475 0.1433 0.126 Uiso 1 1 calc R U . . .
C71 C 0.5749(11) 0.9266(13) 0.1595(3) 0.093(3) Uani 1 1 d . . . . .
H71 H 0.4818 0.8899 0.1360 0.111 Uiso 1 1 calc R U . . .
C72 C 0.6054(8) 0.8246(10) 0.1912(2) 0.0711(18) Uani 1 1 d . . . . .
C73 C 0.9309(8) 0.3178(7) 0.3330(2) 0.0651(16) Uani 1 1 d . . . . .
C74 C 1.0413(9) 0.4241(9) 0.3068(3) 0.086(2) Uani 1 1 d . . . . .
H74 H 1.0095 0.4830 0.2850 0.103 Uiso 1 1 calc R U . . .
C75 C 1.1972(12) 0.4471(12) 0.3116(4) 0.111(3) Uani 1 1 d . . . . .
H75 H 1.2692 0.5200 0.2932 0.133 Uiso 1 1 calc R U . . .
C76 C 1.2452(12) 0.3599(12) 0.3441(4) 0.102(3) Uani 1 1 d . . . . .
H76 H 1.3507 0.3756 0.3489 0.122 Uiso 1 1 calc R U . . .
C77 C 1.1355(11) 0.2510(11) 0.3690(3) 0.091(2) Uani 1 1 d . . . . .
H77 H 1.1661 0.1890 0.3897 0.109 Uiso 1 1 calc R U . . .
C78 C 0.9830(9) 0.2303(9) 0.3645(3) 0.0742(18) Uani 1 1 d . . . . .
H78 H 0.9117 0.1563 0.3828 0.089 Uiso 1 1 calc R U . . .
C79 C 0.6927(11) 0.3197(12) 0.3885(3) 0.096(2) Uani 1 1 d . U . . .
C80 C 0.5793(15) 0.2135(16) 0.4140(5) 0.141(3) Uani 1 1 d . U . . .
H80 H 0.5152 0.1142 0.3977 0.170 Uiso 1 1 calc R U . . .
C81 C 0.5571(16) 0.2511(19) 0.4644(5) 0.146(3) Uani 1 1 d . U . . .
H81 H 0.4848 0.1741 0.4816 0.175 Uiso 1 1 calc R U . . .
C82 C 0.6309(16) 0.3816(16) 0.4854(5) 0.129(3) Uani 1 1 d . U . . .
H82 H 0.6030 0.4070 0.5161 0.154 Uiso 1 1 calc R U . . .
C83 C 0.7549(17) 0.4940(16) 0.4651(5) 0.136(3) Uani 1 1 d . U . . .
H83 H 0.8116 0.5919 0.4832 0.164 Uiso 1 1 calc R U . . .
C84 C 0.7981(16) 0.4647(14) 0.4179(4) 0.123(2) Uani 1 1 d . U . . .
H84 H 0.8899 0.5353 0.4062 0.147 Uiso 1 1 calc R U . . .
C85 C 1.0984(9) 0.7154(11) 0.0975(3) 0.131(3) Uani 1 1 d G U . . .
C86 C 1.1159(11) 0.8673(12) 0.0985(3) 0.157(3) Uani 1 1 d G U . . .
H86 H 1.0637 0.9006 0.1206 0.188 Uiso 1 1 calc R U . . .
C87 C 1.2114(12) 0.9696(10) 0.0665(4) 0.170(4) Uani 1 1 d G U . . .
H87 H 1.2230 1.0712 0.0672 0.205 Uiso 1 1 calc R U . . .
C88 C 1.2894(10) 0.9199(12) 0.0335(3) 0.167(4) Uani 1 1 d G U . . .
H88 H 1.3533 0.9883 0.0121 0.200 Uiso 1 1 calc R U . . .
C89 C 1.2719(9) 0.7680(12) 0.0325(3) 0.152(3) Uani 1 1 d G U . . .
H89 H 1.3241 0.7348 0.0104 0.183 Uiso 1 1 calc R U . . .
C90 C 1.1764(10) 0.6658(10) 0.0645(3) 0.140(3) Uani 1 1 d G U . . .
H90 H 1.1647 0.5641 0.0638 0.168 Uiso 1 1 calc R U . . .
C91 C 0.7777(12) 0.5308(13) 0.0965(3) 0.104(2) Uani 1 1 d . U . . .
C92 C 0.6958(14) 0.6107(16) 0.0983(4) 0.129(3) Uani 1 1 d . U . . .
H92 H 0.7305 0.6946 0.1232 0.154 Uiso 1 1 calc R U . . .
C93 C 0.5618(16) 0.5746(19) 0.0650(5) 0.150(3) Uani 1 1 d . U . . .
H93 H 0.5128 0.6406 0.0638 0.180 Uiso 1 1 calc R U . . .
C94 C 0.4985(17) 0.4384(19) 0.0325(5) 0.150(3) Uani 1 1 d . U . . .
H94 H 0.3989 0.4051 0.0128 0.180 Uiso 1 1 calc R U . . .
C95 C 0.5763(17) 0.3581(19) 0.0295(5) 0.152(3) Uani 1 1 d . U . . .
H95 H 0.5387 0.2724 0.0051 0.182 Uiso 1 1 calc R U . . .
C96 C 0.7194(14) 0.3997(15) 0.0633(4) 0.130(3) Uani 1 1 d . U . . .
H96 H 0.7732 0.3381 0.0628 0.157 Uiso 1 1 calc R U . . .

loop_
_atom_site_aniso_label
_atom_site_aniso_U_11
_atom_site_aniso_U_22
_atom_site_aniso_U_33
_atom_site_aniso_U_23
_atom_site_aniso_U_13
_atom_site_aniso_U_12
P1 0.0823(11) 0.0813(13) 0.0576(9) 0.0056(8) -0.0004(8) 0.0421(10)
P2 0.0910(12) 0.0534(10) 0.0785(11) 0.0082(8) 0.0234(10) 0.0322(9)
Si1 0.0575(8) 0.0585(10) 0.0447(7) 0.0038(7) 0.0044(6) 0.0284(7)
O1 0.085(3) 0.105(4) 0.049(2) -0.011(2) 0.006(2) 0.049(3)
O2 0.099(4) 0.102(4) 0.095(4) 0.023(3) 0.046(3) 0.062(3)
O3 0.087(3) 0.086(3) 0.047(2) -0.005(2) -0.008(2) 0.054(3)
O4 0.108(4) 0.053(3) 0.078(3) 0.009(2) 0.040(3) 0.039(2)
C1 0.060(3) 0.065(4) 0.056(3) 0.007(3) 0.003(3) 0.029(3)
C2 0.076(4) 0.093(6) 0.065(4) 0.012(4) 0.004(3) 0.043(4)
C3 0.100(6) 0.131(8) 0.073(5) 0.017(5) -0.018(4) 0.057(6)
C4 0.100(6) 0.107(7) 0.055(4) 0.008(4) -0.014(4) 0.032(5)
C5 0.102(6) 0.083(5) 0.050(4) -0.010(3) -0.002(4) 0.027(4)
C6 0.073(4) 0.063(4) 0.044(3) 0.003(3) 0.003(3) 0.025(3)
C7 0.057(3) 0.053(3) 0.046(3) 0.001(2) 0.006(2) 0.024(3)
C8 0.070(4) 0.054(3) 0.052(3) 0.001(3) 0.003(3) 0.027(3)
C9 0.069(4) 0.074(4) 0.072(4) 0.002(3) 0.022(3) 0.040(3)
C10 0.069(4) 0.080(5) 0.087(5) 0.006(4) 0.015(4) 0.047(4)
C11 0.068(4) 0.080(5) 0.070(4) 0.006(3) -0.004(3) 0.043(4)
C12 0.062(3) 0.055(4) 0.061(3) 0.001(3) 0.004(3) 0.033(3)
C13 0.061(3) 0.072(4) 0.049(3) 0.010(3) 0.001(3) 0.031(3)
C14 0.101(5) 0.087(6) 0.055(4) 0.006(4) 0.016(4) 0.023(4)
C15 0.126(7) 0.093(6) 0.069(5) 0.021(4) 0.019(5) 0.006(5)
C16 0.080(5) 0.119(8) 0.073(5) 0.034(5) 0.017(4) 0.023(5)
C17 0.063(4) 0.152(9) 0.075(5) 0.040(5) 0.020(4) 0.056(5)
C18 0.059(3) 0.108(6) 0.053(3) 0.023(4) 0.011(3) 0.044(4)
C19 0.090(5) 0.090(5) 0.069(4) 0.016(4) 0.030(4) 0.059(4)
C20 0.152(8) 0.104(7) 0.101(6) 0.012(5) 0.059(6) 0.085(7)
C21 0.193(11) 0.086(7) 0.100(6) 0.005(5) 0.060(7) 0.082(7)
C22 0.140(7) 0.073(5) 0.094(6) 0.004(4) 0.033(5) 0.054(5)
C23 0.095(4) 0.059(4) 0.066(4) 0.002(3) 0.021(3) 0.047(4)
C24 0.069(3) 0.071(4) 0.049(3) 0.004(3) 0.008(3) 0.041(3)
C25 0.067(4) 0.093(5) 0.055(3) 0.004(3) 0.003(3) 0.042(4)
C26 0.074(4) 0.097(6) 0.062(4) 0.003(4) -0.002(3) 0.036(4)
C27 0.085(5) 0.100(6) 0.080(5) 0.002(4) 0.004(4) 0.036(5)
C28 0.083(5) 0.115(8) 0.107(7) -0.017(6) -0.011(5) 0.038(5)
C29 0.126(8) 0.159(11) 0.074(6) 0.007(7) -0.035(6) 0.031(8)
C30 0.106(6) 0.140(9) 0.066(5) 0.026(5) -0.016(4) 0.028(6)
C31 0.073(4) 0.093(6) 0.058(4) 0.002(4) 0.000(3) 0.029(4)
C32 0.086(5) 0.105(7) 0.087(5) 0.006(5) 0.003(4) 0.024(5)
C33 0.084(6) 0.164(12) 0.103(8) 0.022(8) 0.021(5) 0.025(7)
C34 0.079(6) 0.208(15) 0.089(6) -0.007(8) 0.014(5) 0.043(9)
C35 0.109(7) 0.156(11) 0.119(8) -0.003(8) 0.011(7) 0.076(8)
C36 0.097(6) 0.119(8) 0.099(6) 0.012(5) 0.027(5) 0.053(6)
C37 0.072(4) 0.053(4) 0.063(4) -0.003(3) 0.008(3) 0.020(3)
C38 0.089(5) 0.073(5) 0.073(4) 0.009(4) 0.011(4) 0.029(4)
C39 0.079(5) 0.102(7) 0.100(6) 0.023(5) 0.026(4) 0.031(5)
C40 0.083(5) 0.086(6) 0.143(8) 0.020(6) 0.037(5) 0.036(5)
C41 0.098(6) 0.082(6) 0.141(8) 0.034(5) 0.022(6) 0.041(5)
C42 0.077(4) 0.059(4) 0.098(5) 0.020(4) 0.020(4) 0.023(4)
C43 0.070(4) 0.074(5) 0.082(4) 0.018(4) 0.018(3) 0.030(4)
C44 0.111(7) 0.127(9) 0.150(9) 0.018(7) 0.004(7) 0.073(7)
C45 0.121(10) 0.26(2) 0.183(15) 0.072(15) 0.003(10) 0.121(14)
C46 0.091(7) 0.191(15) 0.116(9) 0.027(10) -0.001(6) 0.033(9)
C47 0.134(8) 0.116(8) 0.082(6) 0.012(6) -0.005(6) 0.031(7)
C48 0.127(7) 0.100(7) 0.070(5) 0.020(5) 0.007(5) 0.041(6)
P3 0.0736(10) 0.0521(10) 0.0767(11) 0.0064(8) -0.0091(8) 0.0185(8)
P4 0.1003(16) 0.152(3) 0.0817(14) -0.0099(15) 0.0166(12) 0.0561(17)
Si2 0.0598(9) 0.0584(10) 0.0438(8) 0.0051(7) 0.0009(6) 0.0268(8)
O5 0.094(4) 0.097(4) 0.064(3) -0.019(3) -0.024(3) 0.051(3)
O6 0.067(3) 0.092(4) 0.100(4) 0.027(3) -0.016(3) 0.032(3)
O7 0.070(3) 0.054(3) 0.074(3) 0.010(2) -0.017(2) 0.015(2)
O8 0.072(3) 0.105(4) 0.054(2) 0.006(2) 0.005(2) 0.040(3)
C49 0.053(3) 0.051(3) 0.056(3) 0.005(3) 0.000(2) 0.015(3)
C50 0.057(3) 0.071(4) 0.067(4) 0.014(3) 0.011(3) 0.026(3)
C51 0.066(4) 0.094(6) 0.080(5) 0.022(4) 0.013(3) 0.029(4)
C52 0.048(3) 0.087(6) 0.132(8) 0.027(5) 0.002(4) 0.014(4)
C53 0.057(4) 0.076(5) 0.097(6) -0.005(4) -0.023(4) 0.013(4)
C54 0.071(4) 0.058(4) 0.066(4) 0.001(3) -0.011(3) 0.024(3)
C55 0.109(6) 0.060(4) 0.048(3) 0.004(3) -0.002(3) 0.039(4)
C56 0.138(8) 0.088(6) 0.055(4) -0.006(4) -0.014(4) 0.055(6)
C57 0.150(9) 0.117(8) 0.056(4) 0.005(5) 0.021(5) 0.065(7)
C58 0.136(8) 0.116(7) 0.071(5) 0.025(5) 0.041(5) 0.063(6)
C59 0.101(5) 0.088(5) 0.056(4) 0.016(3) 0.026(4) 0.040(4)
C60 0.081(4) 0.052(4) 0.051(3) 0.011(3) 0.004(3) 0.032(3)
C61 0.051(3) 0.072(4) 0.048(3) 0.007(3) 0.001(2) 0.021(3)
C62 0.060(3) 0.061(4) 0.056(3) 0.003(3) -0.008(3) 0.017(3)
C63 0.087(5) 0.065(5) 0.090(5) 0.005(4) -0.020(4) 0.015(4)
C64 0.077(5) 0.099(7) 0.110(7) 0.003(5) -0.032(5) 0.003(5)
C65 0.084(5) 0.094(6) 0.101(6) 0.009(5) -0.038(5) 0.017(5)
C66 0.060(4) 0.089(5) 0.069(4) 0.009(4) -0.009(3) 0.027(4)
C67 0.072(4) 0.075(4) 0.046(3) 0.007(3) 0.005(3) 0.039(3)
C68 0.098(5) 0.076(5) 0.062(4) 0.011(3) 0.003(3) 0.036(4)
C69 0.145(8) 0.081(6) 0.088(6) 0.030(5) 0.015(6) 0.052(6)
C70 0.146(9) 0.110(8) 0.085(6) 0.036(5) 0.007(5) 0.081(7)
C71 0.095(5) 0.130(8) 0.075(5) 0.035(5) 0.002(4) 0.070(6)
C72 0.074(4) 0.094(5) 0.061(4) 0.020(4) 0.013(3) 0.049(4)
C73 0.081(4) 0.050(4) 0.060(3) 0.000(3) 0.003(3) 0.027(3)
C74 0.085(5) 0.066(5) 0.106(6) 0.025(4) 0.012(4) 0.032(4)
C75 0.095(6) 0.101(7) 0.138(8) 0.029(6) 0.032(6) 0.040(5)
C76 0.096(6) 0.107(7) 0.119(7) 0.020(6) 0.014(5) 0.061(6)
C77 0.103(6) 0.103(7) 0.086(5) 0.020(5) 0.012(5) 0.064(5)
C78 0.091(5) 0.071(5) 0.064(4) 0.006(3) 0.002(3) 0.041(4)
C79 0.113(5) 0.106(5) 0.085(4) 0.029(3) 0.021(3) 0.060(4)
C80 0.136(5) 0.141(5) 0.110(5) 0.023(4) 0.027(4) 0.025(5)
C81 0.142(5) 0.153(6) 0.118(5) 0.027(5) 0.041(4) 0.035(5)
C82 0.151(5) 0.136(6) 0.117(5) 0.015(4) 0.044(4) 0.075(5)
C83 0.177(6) 0.123(5) 0.108(5) 0.017(4) 0.035(4) 0.062(5)
C84 0.162(5) 0.110(5) 0.093(4) 0.018(4) 0.031(4) 0.054(4)
C85 0.122(5) 0.185(7) 0.093(4) 0.023(5) 0.022(4) 0.072(5)
C86 0.151(5) 0.192(7) 0.106(5) 0.029(5) 0.019(4) 0.055(6)
C87 0.155(6) 0.207(7) 0.114(5) 0.028(5) 0.026(5) 0.045(6)
C88 0.147(5) 0.210(8) 0.106(5) 0.033(6) 0.025(4) 0.041(6)
C89 0.131(5) 0.208(8) 0.098(4) 0.022(5) 0.025(4) 0.054(6)
C90 0.121(5) 0.201(7) 0.092(4) 0.019(5) 0.025(4) 0.064(5)
C91 0.108(5) 0.121(5) 0.075(4) -0.002(4) 0.015(3) 0.044(4)
C92 0.119(5) 0.147(6) 0.096(4) -0.003(4) -0.007(4) 0.042(4)
C93 0.134(5) 0.166(6) 0.111(5) -0.007(5) -0.016(4) 0.039(5)
C94 0.133(6) 0.163(7) 0.107(5) -0.011(5) -0.020(4) 0.032(5)
C95 0.142(6) 0.149(6) 0.107(5) -0.014(5) -0.005(4) 0.019(5)
C96 0.130(5) 0.132(6) 0.095(4) -0.005(4) 0.008(4) 0.029(4)

loop_
_atom_type_symbol
_atom_type_description
_atom_type_scat_dispersion_real
_atom_type_scat_dispersion_imag
_atom_type_scat_source
C C 0.0033 0.0016 'International Tables Vol C Tables 4.2.6.8 and 6.1.1.4'
H H 0.0000 0.0000 'International Tables Vol C Tables 4.2.6.8 and 6.1.1.4'
O O 0.0106 0.0060 'International Tables Vol C Tables 4.2.6.8 and 6.1.1.4'
P P 0.1023 0.0942 'International Tables Vol C Tables 4.2.6.8 and 6.1.1.4'
Si Si 0.0817 0.0704 'International Tables Vol C Tables 4.2.6.8 and 6.1.1.4'

loop_
_geom_angle_atom_site_label_1
_geom_angle_atom_site_label_2
_geom_angle_atom_site_label_3
_geom_angle
_geom_angle_site_symmetry_1
_geom_angle_site_symmetry_3
_geom_angle_publ_flag
O3 P1 C31 98.3(3) . . ?
O3 P1 C25 100.8(3) . . ?
C31 P1 C25 100.0(3) . . ?
O4 P2 C37 98.5(3) . . ?
O4 P2 C43 99.7(3) . . ?
C37 P2 C43 102.0(3) . . ?
C13 Si1 C1 111.4(3) . . ?
C13 Si1 C24 101.0(3) . . ?
C1 Si1 C24 114.1(3) . . ?
C13 Si1 C7 112.8(3) . . ?
C1 Si1 C7 100.3(3) . . ?
C24 Si1 C7 117.6(3) . . ?
C6 O1 C8 125.4(5) . . ?
C19 O2 C18 126.2(5) . . ?
C12 O3 P1 119.0(4) . . ?
C23 O4 P2 122.2(4) . . ?
C2 C1 C6 116.1(6) . . ?
C2 C1 Si1 122.0(5) . . ?
C6 C1 Si1 121.8(5) . . ?
C1 C2 C3 122.6(8) . . ?
C1 C2 H2 118.7 . . ?
C3 C2 H2 118.7 . . ?
C4 C3 C2 119.5(8) . . ?
C4 C3 H3 120.3 . . ?
C2 C3 H3 120.3 . . ?
C5 C4 C3 120.3(7) . . ?
C5 C4 H4 119.9 . . ?
C3 C4 H4 119.9 . . ?
C4 C5 C6 120.0(8) . . ?
C4 C5 H5 120.0 . . ?
C6 C5 H5 120.0 . . ?
O1 C6 C5 112.9(6) . . ?
O1 C6 C1 125.7(5) . . ?
C5 C6 C1 121.5(7) . . ?
C12 C7 C8 115.5(5) . . ?
C12 C7 Si1 122.1(4) . . ?
C8 C7 Si1 122.4(4) . . ?
C9 C8 C7 122.3(6) . . ?
C9 C8 O1 113.4(5) . . ?
C7 C8 O1 124.3(5) . . ?
C10 C9 C8 120.1(6) . . ?
C10 C9 H9 119.9 . . ?
C8 C9 H9 119.9 . . ?
C9 C10 C11 121.2(6) . . ?
C9 C10 H10 119.4 . . ?
C11 C10 H10 119.4 . . ?
C12 C11 C10 117.2(6) . . ?
C12 C11 H11 121.4 . . ?
C10 C11 H11 121.4 . . ?
C11 C12 C7 123.7(6) . . ?
C11 C12 O3 120.9(5) . . ?
C7 C12 O3 115.4(5) . . ?
C18 C13 C14 116.3(6) . . ?
C18 C13 Si1 122.7(6) . . ?
C14 C13 Si1 121.0(5) . . ?
C15 C14 C13 120.9(8) . . ?
C15 C14 H14 119.5 . . ?
C13 C14 H14 119.5 . . ?
C16 C15 C14 119.3(10) . . ?
C16 C15 H15 120.3 . . ?
C14 C15 H15 120.3 . . ?
C15 C16 C17 122.6(8) . . ?
C15 C16 H16 118.7 . . ?
C17 C16 H16 118.7 . . ?
C16 C17 C18 117.5(8) . . ?
C16 C17 H17 121.3 . . ?
C18 C17 H17 121.2 . . ?
O2 C18 C13 123.9(6) . . ?
O2 C18 C17 112.8(7) . . ?
C13 C18 C17 123.3(8) . . ?
O2 C19 C20 113.8(6) . . ?
O2 C19 C24 126.4(7) . . ?
C20 C19 C24 119.8(7) . . ?
C21 C20 C19 121.3(7) . . ?
C21 C20 H20 119.4 . . ?
C19 C20 H20 119.4 . . ?
C20 C21 C22 119.7(8) . . ?
C20 C21 H21 120.1 . . ?
C22 C21 H21 120.2 . . ?
C23 C22 C21 118.4(9) . . ?
C23 C22 H22 120.8 . . ?
C21 C22 H22 120.8 . . ?
C22 C23 C24 124.4(6) . . ?
C22 C23 O4 121.3(7) . . ?
C24 C23 O4 114.3(5) . . ?
C23 C24 C19 116.4(6) . . ?
C23 C24 Si1 124.3(4) . . ?
C19 C24 Si1 119.3(5) . . ?
C26 C25 C30 117.1(7) . . ?
C26 C25 P1 126.0(5) . . ?
C30 C25 P1 116.8(7) . . ?
C25 C26 C27 122.9(7) . . ?
C25 C26 H26 118.5 . . ?
C27 C26 H26 118.5 . . ?
C26 C27 C28 119.4(9) . . ?
C26 C27 H27 120.3 . . ?
C28 C27 H27 120.3 . . ?
C29 C28 C27 118.2(9) . . ?
C29 C28 H28 120.9 . . ?
C27 C28 H28 120.9 . . ?
C28 C29 C30 121.7(9) . . ?
C28 C29 H29 119.1 . . ?
C30 C29 H29 119.1 . . ?
C29 C30 C25 120.4(10) . . ?
C29 C30 H30 119.8 . . ?
C25 C30 H30 119.8 . . ?
C36 C31 C32 118.2(8) . . ?
C36 C31 P1 124.7(7) . . ?
C32 C31 P1 117.1(7) . . ?
C33 C32 C31 121.2(11) . . ?
C33 C32 H32 119.4 . . ?
C31 C32 H32 119.4 . . ?
C34 C33 C32 120.1(12) . . ?
C34 C33 H33 120.0 . . ?
C32 C33 H33 120.0 . . ?
C33 C34 C35 120.4(11) . . ?
C33 C34 H34 119.8 . . ?
C35 C34 H34 119.8 . . ?
C34 C35 C36 119.9(12) . . ?
C34 C35 H35 120.0 . . ?
C36 C35 H35 120.1 . . ?
C31 C36 C35 120.1(10) . . ?
C31 C36 H36 119.9 . . ?
C35 C36 H36 119.9 . . ?
C42 C37 C38 116.6(7) . . ?
C42 C37 P2 124.1(5) . . ?
C38 C37 P2 118.7(6) . . ?
C39 C38 C37 122.0(8) . . ?
C39 C38 H38 119.0 . . ?
C37 C38 H38 119.0 . . ?
C40 C39 C38 119.9(8) . . ?
C40 C39 H39 120.1 . . ?
C38 C39 H39 120.1 . . ?
C39 C40 C41 120.7(9) . . ?
C39 C40 H40 119.6 . . ?
C41 C40 H40 119.6 . . ?
C40 C41 C42 119.4(9) . . ?
C40 C41 H41 120.3 . . ?
C42 C41 H41 120.3 . . ?
C37 C42 C41 121.2(7) . . ?
C37 C42 H42 119.4 . . ?
C41 C42 H42 119.4 . . ?
C48 C43 C44 116.6(9) . . ?
C48 C43 P2 124.7(6) . . ?
C44 C43 P2 118.7(8) . . ?
C43 C44 C45 120.0(13) . . ?
C43 C44 H44 120.0 . . ?
C45 C44 H44 120.0 . . ?
C46 C45 C44 120.0(13) . . ?
C46 C45 H45 120.0 . . ?
C44 C45 H45 120.0 . . ?
C47 C46 C45 119.2(13) . . ?
C47 C46 H46 120.4 . . ?
C45 C46 H46 120.4 . . ?
C46 C47 C48 121.8(13) . . ?
C46 C47 H47 119.1 . . ?
C48 C47 H47 119.1 . . ?
C43 C48 C47 122.3(10) . . ?
C43 C48 H48 118.9 . . ?
C47 C48 H48 118.9 . . ?
O7 P3 C79 100.6(3) . . ?
O7 P3 C73 98.1(3) . . ?
C79 P3 C73 101.6(4) . . ?
O8 P4 C85 106.5(4) . . ?
O8 P4 C91 96.7(4) . . ?
C85 P4 C91 100.5(4) . . ?
C61 Si2 C60 112.4(3) . . ?
C61 Si2 C49 120.6(3) . . ?
C60 Si2 C49 100.0(3) . . ?
C61 Si2 C67 101.2(3) . . ?
C60 Si2 C67 112.0(3) . . ?
C49 Si2 C67 111.0(3) . . ?
C55 O5 C54 125.6(5) . . ?
C72 O6 C66 126.1(5) . . ?
C62 O7 P3 120.9(4) . . ?
C50 O8 P4 120.7(4) . . ?
C50 C49 C54 115.9(6) . . ?
C50 C49 Si2 122.9(4) . . ?
C54 C49 Si2 121.0(5) . . ?
C51 C50 O8 121.6(6) . . ?
C51 C50 C49 123.8(6) . . ?
O8 C50 C49 114.5(5) . . ?
C50 C51 C52 118.3(8) . . ?
C50 C51 H51 120.8 . . ?
C52 C51 H51 120.8 . . ?
C53 C52 C51 121.1(7) . . ?
C53 C52 H52 119.4 . . ?
C51 C52 H52 119.4 . . ?
C52 C53 C54 119.6(7) . . ?
C52 C53 H53 120.2 . . ?
C54 C53 H53 120.2 . . ?
O5 C54 C49 125.8(6) . . ?
O5 C54 C53 113.0(6) . . ?
C49 C54 C53 121.2(7) . . ?
O5 C55 C60 125.2(6) . . ?
O5 C55 C56 115.5(7) . . ?
C60 C55 C56 119.3(8) . . ?
C57 C56 C55 122.2(9) . . ?
C57 C56 H56 118.9 . . ?
C55 C56 H56 118.9 . . ?
C56 C57 C58 120.3(8) . . ?
C56 C57 H57 119.9 . . ?
C58 C57 H57 119.9 . . ?
C57 C58 C59 119.7(9) . . ?
C57 C58 H58 120.2 . . ?
C59 C58 H58 120.2 . . ?
C58 C59 C60 121.6(8) . . ?
C58 C59 H59 119.2 . . ?
C60 C59 H59 119.2 . . ?
C55 C60 C59 116.9(6) . . ?
C55 C60 Si2 122.1(5) . . ?
C59 C60 Si2 121.0(5) . . ?
C66 C61 C62 116.0(6) . . ?
C66 C61 Si2 120.0(5) . . ?
C62 C61 Si2 123.9(4) . . ?
C63 C62 O7 123.6(6) . . ?
C63 C62 C61 123.0(6) . . ?
O7 C62 C61 113.4(5) . . ?
C62 C63 C64 118.8(8) . . ?
C62 C63 H63 120.6 . . ?
C64 C63 H63 120.6 . . ?
C63 C64 C65 121.1(8) . . ?
C63 C64 H64 119.4 . . ?
C65 C64 H64 119.4 . . ?
C64 C65 C66 119.3(7) . . ?
C64 C65 H65 120.4 . . ?
C66 C65 H65 120.4 . . ?
O6 C66 C65 112.6(6) . . ?
O6 C66 C61 125.6(6) . . ?
C65 C66 C61 121.8(7) . . ?
C72 C67 C68 116.9(6) . . ?
C72 C67 Si2 121.2(5) . . ?
C68 C67 Si2 121.9(5) . . ?
C69 C68 C67 121.6(8) . . ?
C69 C68 H68 119.2 . . ?
C67 C68 H68 119.2 . . ?
C70 C69 C68 119.5(9) . . ?
C70 C69 H69 120.3 . . ?
C68 C69 H69 120.3 . . ?
C71 C70 C69 121.1(8) . . ?
C71 C70 H70 119.5 . . ?
C69 C70 H70 119.5 . . ?
C70 C71 C72 119.8(8) . . ?
C70 C71 H71 120.1 . . ?
C72 C71 H71 120.1 . . ?
O6 C72 C67 124.8(6) . . ?
O6 C72 C71 114.0(7) . . ?
C67 C72 C71 121.1(8) . . ?
C74 C73 C78 116.7(7) . . ?
C74 C73 P3 125.3(5) . . ?
C78 C73 P3 117.6(5) . . ?
C73 C74 C75 122.5(8) . . ?
C73 C74 H74 118.7 . . ?
C75 C74 H74 118.7 . . ?
C74 C75 C76 119.0(9) . . ?
C74 C75 H75 120.5 . . ?
C76 C75 H75 120.5 . . ?
C77 C76 C75 118.8(8) . . ?
C77 C76 H76 120.6 . . ?
C75 C76 H76 120.6 . . ?
C78 C77 C76 121.8(8) . . ?
C78 C77 H77 119.1 . . ?
C76 C77 H77 119.1 . . ?
C77 C78 C73 121.1(8) . . ?
C77 C78 H78 119.5 . . ?
C73 C78 H78 119.5 . . ?
C80 C79 C84 116.0(9) . . ?
C80 C79 P3 120.7(9) . . ?
C84 C79 P3 123.0(7) . . ?
C79 C80 C81 121.9(12) . . ?
C79 C80 H80 119.0 . . ?
C81 C80 H80 119.0 . . ?
C82 C81 C80 120.8(13) . . ?
C82 C81 H81 119.6 . . ?
C80 C81 H81 119.6 . . ?
C81 C82 C83 121.9(12) . . ?
C81 C82 H82 119.1 . . ?
C83 C82 H82 119.1 . . ?
C82 C83 C84 121.7(12) . . ?
C82 C83 H83 119.2 . . ?
C84 C83 H83 119.1 . . ?
C83 C84 C79 116.3(11) . . ?
C83 C84 H84 121.9 . . ?
C79 C84 H84 121.9 . . ?
C86 C85 C90 120.0 . . ?
C86 C85 P4 119.1(5) . . ?
C90 C85 P4 120.8(5) . . ?
C85 C86 C87 120.0 . . ?
C85 C86 H86 120.0 . . ?
C87 C86 H86 120.0 . . ?
C88 C87 C86 120.0 . . ?
C88 C87 H87 120.0 . . ?
C86 C87 H87 120.0 . . ?
C87 C88 C89 120.0 . . ?
C87 C88 H88 120.0 . . ?
C89 C88 H88 120.0 . . ?
C88 C89 C90 120.0 . . ?
C88 C89 H89 120.0 . . ?
C90 C89 H89 120.0 . . ?
C89 C90 C85 120.0 . . ?
C89 C90 H90 120.0 . . ?
C85 C90 H90 120.0 . . ?
C92 C91 C96 119.2(11) . . ?
C92 C91 P4 123.5(8) . . ?
C96 C91 P4 117.3(10) . . ?
C91 C92 C93 121.7(13) . . ?
C91 C92 H92 119.2 . . ?
C93 C92 H92 119.2 . . ?
C92 C93 C94 119.2(16) . . ?
C92 C93 H93 120.4 . . ?
C94 C93 H93 120.4 . . ?
C95 C94 C93 120.3(14) . . ?
C95 C94 H94 119.9 . . ?
C93 C94 H94 119.9 . . ?
C94 C95 C96 119.8(14) . . ?
C94 C95 H95 120.1 . . ?
C96 C95 H95 120.1 . . ?
C91 C96 C95 119.3(14) . . ?
C91 C96 H96 120.4 . . ?
C95 C96 H96 120.4 . . ?

loop_
_geom_bond_atom_site_label_1
_geom_bond_atom_site_label_2
_geom_bond_distance
_geom_bond_site_symmetry_2
_geom_bond_publ_flag
P1 O3 1.657(4) . ?
P1 C31 1.814(8) . ?
P1 C25 1.830(8) . ?
P2 O4 1.672(5) . ?
P2 C37 1.801(7) . ?
P2 C43 1.815(8) . ?
Si1 C13 1.833(6) . ?
Si1 C1 1.850(6) . ?
Si1 C24 1.851(7) . ?
Si1 C7 1.856(6) . ?
O1 C6 1.382(8) . ?
O1 C8 1.399(7) . ?
O2 C19 1.356(9) . ?
O2 C18 1.372(10) . ?
O3 C12 1.398(7) . ?
O4 C23 1.395(7) . ?
C1 C2 1.374(9) . ?
C1 C6 1.390(9) . ?
C2 C3 1.377(11) . ?
C2 H2 0.9300 . ?
C3 C4 1.362(13) . ?
C3 H3 0.9300 . ?
C4 C5 1.348(12) . ?
C4 H4 0.9300 . ?
C5 C6 1.388(9) . ?
C5 H5 0.9300 . ?
C7 C12 1.385(8) . ?
C7 C8 1.393(8) . ?
C8 C9 1.366(9) . ?
C9 C10 1.350(10) . ?
C9 H9 0.9300 . ?
C10 C11 1.388(10) . ?
C10 H10 0.9300 . ?
C11 C12 1.383(8) . ?
C11 H11 0.9300 . ?
C13 C18 1.385(9) . ?
C13 C14 1.422(11) . ?
C14 C15 1.399(12) . ?
C14 H14 0.9300 . ?
C15 C16 1.348(14) . ?
C15 H15 0.9300 . ?
C16 C17 1.384(14) . ?
C16 H16 0.9300 . ?
C17 C18 1.391(11) . ?
C17 H17 0.9300 . ?
C19 C20 1.399(12) . ?
C19 C24 1.412(8) . ?
C20 C21 1.374(14) . ?
C20 H20 0.9300 . ?
C21 C22 1.384(12) . ?
C21 H21 0.9300 . ?
C22 C23 1.374(10) . ?
C22 H22 0.9300 . ?
C23 C24 1.379(10) . ?
C25 C26 1.343(11) . ?
C25 C30 1.390(10) . ?
C26 C27 1.372(11) . ?
C26 H26 0.9300 . ?
C27 C28 1.386(13) . ?
C27 H27 0.9300 . ?
C28 C29 1.347(15) . ?
C28 H28 0.9300 . ?
C29 C30 1.372(14) . ?
C29 H29 0.9300 . ?
C30 H30 0.9300 . ?
C31 C36 1.377(12) . ?
C31 C32 1.388(12) . ?
C32 C33 1.371(15) . ?
C32 H32 0.9300 . ?
C33 C34 1.343(19) . ?
C33 H33 0.9300 . ?
C34 C35 1.378(18) . ?
C34 H34 0.9300 . ?
C35 C36 1.385(13) . ?
C35 H35 0.9300 . ?
C36 H36 0.9300 . ?
C37 C42 1.382(10) . ?
C37 C38 1.405(10) . ?
C38 C39 1.373(12) . ?
C38 H38 0.9300 . ?
C39 C40 1.354(13) . ?
C39 H39 0.9300 . ?
C40 C41 1.371(13) . ?
C40 H40 0.9300 . ?
C41 C42 1.400(12) . ?
C41 H41 0.9300 . ?
C42 H42 0.9300 . ?
C43 C48 1.352(12) . ?
C43 C44 1.378(13) . ?
C44 C45 1.42(2) . ?
C44 H44 0.9300 . ?
C45 C46 1.39(2) . ?
C45 H45 0.9300 . ?
C46 C47 1.275(19) . ?
C46 H46 0.9300 . ?
C47 C48 1.403(14) . ?
C47 H47 0.9300 . ?
C48 H48 0.9300 . ?
P3 O7 1.673(5) . ?
P3 C79 1.810(9) . ?
P3 C73 1.821(7) . ?
P4 O8 1.651(6) . ?
P4 C85 1.748(7) . ?
P4 C91 1.832(11) . ?
Si2 C61 1.837(6) . ?
Si2 C60 1.845(6) . ?
Si2 C49 1.845(6) . ?
Si2 C67 1.850(7) . ?
O5 C55 1.349(9) . ?
O5 C54 1.371(9) . ?
O6 C72 1.366(9) . ?
O6 C66 1.369(9) . ?
O7 C62 1.385(7) . ?
O8 C50 1.391(8) . ?
C49 C50 1.393(9) . ?
C49 C54 1.400(8) . ?
C50 C51 1.374(9) . ?
C51 C52 1.377(12) . ?
C51 H51 0.9300 . ?
C52 C53 1.366(13) . ?
C52 H52 0.9300 . ?
C53 C54 1.403(10) . ?
C53 H53 0.9300 . ?
C55 C60 1.398(9) . ?
C55 C56 1.412(10) . ?
C56 C57 1.322(13) . ?
C56 H56 0.9300 . ?
C57 C58 1.370(14) . ?
C57 H57 0.9300 . ?
C58 C59 1.389(11) . ?
C58 H58 0.9300 . ?
C59 C60 1.405(10) . ?
C59 H59 0.9300 . ?
C61 C66 1.409(8) . ?
C61 C62 1.414(9) . ?
C62 C63 1.376(10) . ?
C63 C64 1.381(12) . ?
C63 H63 0.9300 . ?
C64 C65 1.388(14) . ?
C64 H64 0.9300 . ?
C65 C66 1.392(11) . ?
C65 H65 0.9300 . ?
C67 C72 1.389(9) . ?
C67 C68 1.414(11) . ?
C68 C69 1.383(11) . ?
C68 H68 0.9300 . ?
C69 C70 1.371(14) . ?
C69 H69 0.9300 . ?
C70 C71 1.362(13) . ?
C70 H70 0.9300 . ?
C71 C72 1.403(11) . ?
C71 H71 0.9300 . ?
C73 C74 1.371(10) . ?
C73 C78 1.391(9) . ?
C74 C75 1.376(12) . ?
C74 H74 0.9300 . ?
C75 C76 1.385(13) . ?
C75 H75 0.9300 . ?
C76 C77 1.357(13) . ?
C76 H76 0.9300 . ?
C77 C78 1.351(11) . ?
C77 H77 0.9300 . ?
C78 H78 0.9300 . ?
C79 C80 1.373(14) . ?
C79 C84 1.434(15) . ?
C80 C81 1.418(17) . ?
C80 H80 0.9300 . ?
C81 C82 1.207(17) . ?
C81 H81 0.9300 . ?
C82 C83 1.375(17) . ?
C82 H82 0.9300 . ?
C83 C84 1.401(15) . ?
C83 H83 0.9300 . ?
C84 H84 0.9300 . ?
C85 C86 1.3900 . ?
C85 C90 1.3900 . ?
C86 C87 1.3900 . ?
C86 H86 0.9300 . ?
C87 C88 1.3900 . ?
C87 H87 0.9300 . ?
C88 C89 1.3900 . ?
C88 H88 0.9300 . ?
C89 C90 1.3900 . ?
C89 H89 0.9300 . ?
C90 H90 0.9300 . ?
C91 C92 1.304(15) . ?
C91 C96 1.361(15) . ?
C92 C93 1.349(16) . ?
C92 H92 0.9300 . ?
C93 C94 1.38(2) . ?
C93 H93 0.9300 . ?
C94 C95 1.28(2) . ?
C94 H94 0.9300 . ?
C95 C96 1.412(18) . ?
C95 H95 0.9300 . ?
C96 H96 0.9300 . ?

loop_
_geom_torsion_atom_site_label_1
_geom_torsion_atom_site_label_2
_geom_torsion_atom_site_label_3
_geom_torsion_atom_site_label_4
_geom_torsion
_geom_torsion_site_symmetry_1
_geom_torsion_site_symmetry_2
_geom_torsion_site_symmetry_3
_geom_torsion_site_symmetry_4
_geom_torsion_publ_flag
C31 P1 O3 C12 -154.3(5) . . . . ?
C25 P1 O3 C12 103.7(5) . . . . ?
C37 P2 O4 C23 142.2(6) . . . . ?
C43 P2 O4 C23 -114.0(6) . . . . ?
C13 Si1 C1 C2 58.2(7) . . . . ?
C24 Si1 C1 C2 -55.3(7) . . . . ?
C7 Si1 C1 C2 177.9(6) . . . . ?
C13 Si1 C1 C6 -119.1(6) . . . . ?
C24 Si1 C1 C6 127.3(5) . . . . ?
C7 Si1 C1 C6 0.6(6) . . . . ?
C6 C1 C2 C3 -0.3(11) . . . . ?
Si1 C1 C2 C3 -177.8(7) . . . . ?
C1 C2 C3 C4 -0.2(14) . . . . ?
C2 C3 C4 C5 0.8(14) . . . . ?
C3 C4 C5 C6 -0.9(13) . . . . ?
C8 O1 C6 C5 -176.3(6) . . . . ?
C8 O1 C6 C1 4.5(10) . . . . ?
C4 C5 C6 O1 -178.8(7) . . . . ?
C4 C5 C6 C1 0.4(12) . . . . ?
C2 C1 C6 O1 179.3(6) . . . . ?
Si1 C1 C6 O1 -3.2(9) . . . . ?
C2 C1 C6 C5 0.2(10) . . . . ?
Si1 C1 C6 C5 177.7(6) . . . . ?
C13 Si1 C7 C12 -59.6(6) . . . . ?
C1 Si1 C7 C12 -178.3(5) . . . . ?
C24 Si1 C7 C12 57.3(6) . . . . ?
C13 Si1 C7 C8 119.5(5) . . . . ?
C1 Si1 C7 C8 0.9(6) . . . . ?
C24 Si1 C7 C8 -123.5(5) . . . . ?
C12 C7 C8 C9 0.5(9) . . . . ?
Si1 C7 C8 C9 -178.7(5) . . . . ?
C12 C7 C8 O1 179.2(6) . . . . ?
Si1 C7 C8 O1 0.0(9) . . . . ?
C6 O1 C8 C9 176.1(6) . . . . ?
C6 O1 C8 C7 -2.7(10) . . . . ?
C7 C8 C9 C10 -0.9(10) . . . . ?
O1 C8 C9 C10 -179.7(7) . . . . ?
C8 C9 C10 C11 0.2(11) . . . . ?
C9 C10 C11 C12 0.9(11) . . . . ?
C10 C11 C12 C7 -1.2(11) . . . . ?
C10 C11 C12 O3 179.3(6) . . . . ?
C8 C7 C12 C11 0.6(9) . . . . ?
Si1 C7 C12 C11 179.8(5) . . . . ?
C8 C7 C12 O3 -179.9(5) . . . . ?
Si1 C7 C12 O3 -0.7(8) . . . . ?
P1 O3 C12 C11 -33.2(8) . . . . ?
P1 O3 C12 C7 147.3(5) . . . . ?
C1 Si1 C13 C18 -116.9(5) . . . . ?
C24 Si1 C13 C18 4.7(5) . . . . ?
C7 Si1 C13 C18 131.2(5) . . . . ?
C1 Si1 C13 C14 62.0(6) . . . . ?
C24 Si1 C13 C14 -176.4(6) . . . . ?
C7 Si1 C13 C14 -50.0(6) . . . . ?
C18 C13 C14 C15 2.5(11) . . . . ?
Si1 C13 C14 C15 -176.4(7) . . . . ?
C13 C14 C15 C16 -3.3(14) . . . . ?
C14 C15 C16 C17 1.8(14) . . . . ?
C15 C16 C17 C18 0.4(13) . . . . ?
C19 O2 C18 C13 -6.4(11) . . . . ?
C19 O2 C18 C17 174.8(7) . . . . ?
C14 C13 C18 O2 -178.8(6) . . . . ?
Si1 C13 C18 O2 0.1(9) . . . . ?
C14 C13 C18 C17 -0.1(9) . . . . ?
Si1 C13 C18 C17 178.8(5) . . . . ?
C16 C17 C18 O2 177.5(7) . . . . ?
C16 C17 C18 C13 -1.3(10) . . . . ?
C18 O2 C19 C20 -173.8(7) . . . . ?
C18 O2 C19 C24 6.1(12) . . . . ?
O2 C19 C20 C21 -179.7(9) . . . . ?
C24 C19 C20 C21 0.5(14) . . . . ?
C19 C20 C21 C22 0.5(17) . . . . ?
C20 C21 C22 C23 -0.7(16) . . . . ?
C21 C22 C23 C24 -0.2(14) . . . . ?
C21 C22 C23 O4 179.5(9) . . . . ?
P2 O4 C23 C22 -11.1(10) . . . . ?
P2 O4 C23 C24 168.7(5) . . . . ?
C22 C23 C24 C19 1.2(11) . . . . ?
O4 C23 C24 C19 -178.6(6) . . . . ?
C22 C23 C24 Si1 179.4(7) . . . . ?
O4 C23 C24 Si1 -0.4(9) . . . . ?
O2 C19 C24 C23 178.9(7) . . . . ?
C20 C19 C24 C23 -1.3(11) . . . . ?
O2 C19 C24 Si1 0.6(10) . . . . ?
C20 C19 C24 Si1 -179.6(7) . . . . ?
C13 Si1 C24 C23 176.9(6) . . . . ?
C1 Si1 C24 C23 -63.4(6) . . . . ?
C7 Si1 C24 C23 53.7(6) . . . . ?
C13 Si1 C24 C19 -4.9(6) . . . . ?
C1 Si1 C24 C19 114.7(5) . . . . ?
C7 Si1 C24 C19 -128.1(5) . . . . ?
O3 P1 C25 C26 -9.9(7) . . . . ?
C31 P1 C25 C26 -110.4(7) . . . . ?
O3 P1 C25 C30 173.0(7) . . . . ?
C31 P1 C25 C30 72.5(8) . . . . ?
C30 C25 C26 C27 0.2(12) . . . . ?
P1 C25 C26 C27 -176.9(6) . . . . ?
C25 C26 C27 C28 -0.7(13) . . . . ?
C26 C27 C28 C29 2.6(15) . . . . ?
C27 C28 C29 C30 -4.1(18) . . . . ?
C28 C29 C30 C25 3.6(19) . . . . ?
C26 C25 C30 C29 -1.5(15) . . . . ?
P1 C25 C30 C29 175.9(9) . . . . ?
O3 P1 C31 C36 -49.3(7) . . . . ?
C25 P1 C31 C36 53.3(8) . . . . ?
O3 P1 C31 C32 131.5(6) . . . . ?
C25 P1 C31 C32 -126.0(6) . . . . ?
C36 C31 C32 C33 -2.0(12) . . . . ?
P1 C31 C32 C33 177.3(7) . . . . ?
C31 C32 C33 C34 3.6(16) . . . . ?
C32 C33 C34 C35 -3.8(18) . . . . ?
C33 C34 C35 C36 2.5(17) . . . . ?
C32 C31 C36 C35 0.6(13) . . . . ?
P1 C31 C36 C35 -178.6(7) . . . . ?
C34 C35 C36 C31 -0.8(15) . . . . ?
O4 P2 C37 C42 -15.3(7) . . . . ?
C43 P2 C37 C42 -117.2(6) . . . . ?
O4 P2 C37 C38 173.9(5) . . . . ?
C43 P2 C37 C38 71.9(6) . . . . ?
C42 C37 C38 C39 3.3(11) . . . . ?
P2 C37 C38 C39 174.8(7) . . . . ?
C37 C38 C39 C40 -1.4(14) . . . . ?
C38 C39 C40 C41 -2.3(15) . . . . ?
C39 C40 C41 C42 3.8(15) . . . . ?
C38 C37 C42 C41 -1.6(11) . . . . ?
P2 C37 C42 C41 -172.7(7) . . . . ?
C40 C41 C42 C37 -1.8(14) . . . . ?
O4 P2 C43 C48 -65.9(8) . . . . ?
C37 P2 C43 C48 35.1(8) . . . . ?
O4 P2 C43 C44 112.3(7) . . . . ?
C37 P2 C43 C44 -146.7(7) . . . . ?
C48 C43 C44 C45 -0.5(15) . . . . ?
P2 C43 C44 C45 -178.9(10) . . . . ?
C43 C44 C45 C46 2(2) . . . . ?
C44 C45 C46 C47 -3(2) . . . . ?
C45 C46 C47 C48 3(2) . . . . ?
C44 C43 C48 C47 -0.1(14) . . . . ?
P2 C43 C48 C47 178.1(8) . . . . ?
C46 C47 C48 C43 -0.9(18) . . . . ?
C79 P3 O7 C62 -107.5(6) . . . . ?
C73 P3 O7 C62 149.0(5) . . . . ?
C85 P4 O8 C50 -85.7(6) . . . . ?
C91 P4 O8 C50 171.3(6) . . . . ?
C61 Si2 C49 C50 56.5(6) . . . . ?
C60 Si2 C49 C50 -179.9(5) . . . . ?
C67 Si2 C49 C50 -61.5(6) . . . . ?
C61 Si2 C49 C54 -128.1(5) . . . . ?
C60 Si2 C49 C54 -4.5(6) . . . . ?
C67 Si2 C49 C54 113.9(5) . . . . ?
P4 O8 C50 C51 31.1(9) . . . . ?
P4 O8 C50 C49 -150.4(5) . . . . ?
C54 C49 C50 C51 -1.3(10) . . . . ?
Si2 C49 C50 C51 174.3(6) . . . . ?
C54 C49 C50 O8 -179.7(6) . . . . ?
Si2 C49 C50 O8 -4.2(9) . . . . ?
O8 C50 C51 C52 178.6(7) . . . . ?
C49 C50 C51 C52 0.3(12) . . . . ?
C50 C51 C52 C53 1.9(13) . . . . ?
C51 C52 C53 C54 -3.0(13) . . . . ?
C55 O5 C54 C49 -6.4(11) . . . . ?
C55 O5 C54 C53 176.0(7) . . . . ?
C50 C49 C54 O5 -177.2(6) . . . . ?
Si2 C49 C54 O5 7.1(10) . . . . ?
C50 C49 C54 C53 0.3(10) . . . . ?
Si2 C49 C54 C53 -175.4(6) . . . . ?
C52 C53 C54 O5 179.6(8) . . . . ?
C52 C53 C54 C49 1.8(12) . . . . ?
C54 O5 C55 C60 3.3(11) . . . . ?
C54 O5 C55 C56 -177.1(7) . . . . ?
O5 C55 C56 C57 -178.1(8) . . . . ?
C60 C55 C56 C57 1.5(12) . . . . ?
C55 C56 C57 C58 -1.2(15) . . . . ?
C56 C57 C58 C59 1.1(15) . . . . ?
C57 C58 C59 C60 -1.3(13) . . . . ?
O5 C55 C60 C59 178.0(7) . . . . ?
C56 C55 C60 C59 -1.6(10) . . . . ?
O5 C55 C60 Si2 -1.6(9) . . . . ?
C56 C55 C60 Si2 178.8(6) . . . . ?
C58 C59 C60 C55 1.6(11) . . . . ?
C58 C59 C60 Si2 -178.8(7) . . . . ?
C61 Si2 C60 C55 131.3(5) . . . . ?
C49 Si2 C60 C55 2.1(6) . . . . ?
C67 Si2 C60 C55 -115.6(5) . . . . ?
C61 Si2 C60 C59 -48.3(6) . . . . ?
C49 Si2 C60 C59 -177.5(6) . . . . ?
C67 Si2 C60 C59 64.8(6) . . . . ?
C60 Si2 C61 C66 110.6(6) . . . . ?
C49 Si2 C61 C66 -131.9(5) . . . . ?
C67 Si2 C61 C66 -9.1(6) . . . . ?
C60 Si2 C61 C62 -64.4(6) . . . . ?
C49 Si2 C61 C62 53.1(6) . . . . ?
C67 Si2 C61 C62 175.9(5) . . . . ?
P3 O7 C62 C63 -7.0(9) . . . . ?
P3 O7 C62 C61 173.1(5) . . . . ?
C66 C61 C62 C63 0.3(10) . . . . ?
Si2 C61 C62 C63 175.5(6) . . . . ?
C66 C61 C62 O7 -179.8(6) . . . . ?
Si2 C61 C62 O7 -4.6(8) . . . . ?
O7 C62 C63 C64 179.8(8) . . . . ?
C61 C62 C63 C64 -0.4(13) . . . . ?
C62 C63 C64 C65 -0.6(15) . . . . ?
C63 C64 C65 C66 1.5(17) . . . . ?
C72 O6 C66 C65 -175.3(8) . . . . ?
C72 O6 C66 C61 6.3(12) . . . . ?
C64 C65 C66 O6 179.8(9) . . . . ?
C64 C65 C66 C61 -1.6(15) . . . . ?
C62 C61 C66 O6 179.0(7) . . . . ?
Si2 C61 C66 O6 3.7(10) . . . . ?
C62 C61 C66 C65 0.7(11) . . . . ?
Si2 C61 C66 C65 -174.7(7) . . . . ?
C61 Si2 C67 C72 7.8(6) . . . . ?
C60 Si2 C67 C72 -112.1(5) . . . . ?
C49 Si2 C67 C72 137.1(5) . . . . ?
C61 Si2 C67 C68 -171.7(5) . . . . ?
C60 Si2 C67 C68 68.4(6) . . . . ?
C49 Si2 C67 C68 -42.5(6) . . . . ?
C72 C67 C68 C69 1.6(11) . . . . ?
Si2 C67 C68 C69 -178.9(6) . . . . ?
C67 C68 C69 C70 -0.5(13) . . . . ?
C68 C69 C70 C71 -1.5(15) . . . . ?
C69 C70 C71 C72 2.4(14) . . . . ?
C66 O6 C72 C67 -7.9(11) . . . . ?
C66 O6 C72 C71 171.6(7) . . . . ?
C68 C67 C72 O6 178.9(6) . . . . ?
Si2 C67 C72 O6 -0.7(9) . . . . ?
C68 C67 C72 C71 -0.6(10) . . . . ?
Si2 C67 C72 C71 179.8(6) . . . . ?
C70 C71 C72 O6 179.1(8) . . . . ?
C70 C71 C72 C67 -1.3(12) . . . . ?
O7 P3 C73 C74 -17.3(7) . . . . ?
C79 P3 C73 C74 -120.0(7) . . . . ?
O7 P3 C73 C78 170.0(5) . . . . ?
C79 P3 C73 C78 67.4(6) . . . . ?
C78 C73 C74 C75 -1.2(12) . . . . ?
P3 C73 C74 C75 -173.9(7) . . . . ?
C73 C74 C75 C76 -0.1(15) . . . . ?
C74 C75 C76 C77 2.1(15) . . . . ?
C75 C76 C77 C78 -2.8(15) . . . . ?
C76 C77 C78 C73 1.6(13) . . . . ?
C74 C73 C78 C77 0.5(10) . . . . ?
P3 C73 C78 C77 173.8(6) . . . . ?
O7 P3 C79 C80 133.3(9) . . . . ?
C73 P3 C79 C80 -126.0(9) . . . . ?
O7 P3 C79 C84 -54.1(9) . . . . ?
C73 P3 C79 C84 46.6(9) . . . . ?
C84 C79 C80 C81 6.3(19) . . . . ?
P3 C79 C80 C81 179.4(11) . . . . ?
C79 C80 C81 C82 5(2) . . . . ?
C80 C81 C82 C83 -9(2) . . . . ?
C81 C82 C83 C84 3(2) . . . . ?
C82 C83 C84 C79 8.5(19) . . . . ?
C80 C79 C84 C83 -12.1(16) . . . . ?
P3 C79 C84 C83 175.0(9) . . . . ?
O8 P4 C85 C86 -20.5(5) . . . . ?
C91 P4 C85 C86 79.8(6) . . . . ?
O8 P4 C85 C90 162.2(4) . . . . ?
C91 P4 C85 C90 -97.5(5) . . . . ?
C90 C85 C86 C87 0.0 . . . . ?
P4 C85 C86 C87 -177.4(6) . . . . ?
C85 C86 C87 C88 0.0 . . . . ?
C86 C87 C88 C89 0.0 . . . . ?
C87 C88 C89 C90 0.0 . . . . ?
C88 C89 C90 C85 0.0 . . . . ?
C86 C85 C90 C89 0.0 . . . . ?
P4 C85 C90 C89 177.3(6) . . . . ?
O8 P4 C91 C92 22.6(11) . . . . ?
C85 P4 C91 C92 -85.6(11) . . . . ?
O8 P4 C91 C96 -158.3(8) . . . . ?
C85 P4 C91 C96 93.6(9) . . . . ?
C96 C91 C92 C93 -6.0(19) . . . . ?
P4 C91 C92 C93 173.2(10) . . . . ?
C91 C92 C93 C94 8(2) . . . . ?
C92 C93 C94 C95 -9(2) . . . . ?
C93 C94 C95 C96 7(2) . . . . ?
C92 C91 C96 C95 3.6(17) . . . . ?
P4 C91 C96 C95 -175.6(9) . . . . ?
C94 C95 C96 C91 -4(2) . . . . ?

loop_
_platon_squeeze_void_nr
_platon_squeeze_void_average_x
_platon_squeeze_void_average_y
_platon_squeeze_void_average_z
_platon_squeeze_void_volume
_platon_squeeze_void_count_electrons
_platon_squeeze_void_content
1 -0.257 0.010 -0.023 211 17 ' '
